data_7049979
loop_
_publ_author_name
'Chen, Qiang'
'Suo, Hongyi'
'Zhang, Wenjuan'
'Zhang, Randi'
'Solan, Gregory A.'
'Liang, Tongling'
'Sun, Wen-Hua'

_publ_section_title
;
 1,5-Naphthyl-linked bis(imino)pyridines as binucleating scaffolds for
 dicobalt ethylene oligo-/polymerization catalysts: exploring temperature
 and steric effects.
;
_journal_issue 23
_journal_name_full 'Dalton transactions (Cambridge, England : 2003)'
_journal_page_first 8264
_journal_page_last 8278
_journal_paper_doi 10.1039/c9dt01235d
_journal_volume 48
_journal_year 2019
_chemical_formula_moiety 'C52 H58 Cl4 Co2 N6, 2[H2O], 2[C3H7NO]'
_chemical_formula_sum 'C58 H76 Cl4 Co2 N8 O4'
_chemical_formula_weight 1208.92
_space_group_crystal_system monoclinic
_space_group_IT_number 14
_space_group_name_Hall '-P 2ybc'
_space_group_name_H-M_alt 'P 1 21/c 1'
_symmetry_space_group_name_Hall '-P 2ybc'
_symmetry_space_group_name_H-M 'P 1 21/c 1'
_atom_sites_solution_hydrogens geom
_atom_sites_solution_primary direct
_audit_creation_date 2019-04-08
_audit_creation_method
;
Olex2 1.2
(compiled 2017.08.10 svn.r3458 for OlexSys, GUI svn.r5381)
;
_audit_update_record
;
2019-04-08 deposited with the CCDC.    2019-05-07 downloaded from the CCDC.
;
_cell_angle_alpha 90
_cell_angle_beta 115.995(7)
_cell_angle_gamma 90
_cell_formula_units_Z 2
_cell_length_a 15.6201(9)
_cell_length_b 12.1700(6)
_cell_length_c 17.5668(9)
_cell_measurement_reflns_used 8862
_cell_measurement_temperature 173(2)
_cell_measurement_theta_max 29.5120
_cell_measurement_theta_min 2.0890
_cell_volume 3001.6(3)
_computing_molecular_graphics 'Olex2 (Dolomanov et al., 2009)'
_computing_publication_material 'Olex2 (Dolomanov et al., 2009)'
_computing_structure_refinement 'ShelXL (Sheldrick, 2015)'
_computing_structure_solution 'ShelXT (Sheldrick, 2015)'
_diffrn_ambient_temperature 173(2)
_diffrn_measured_fraction_theta_full 0.999
_diffrn_measured_fraction_theta_max 0.999
_diffrn_measurement_device_type 'multiwire proportional'
_diffrn_measurement_method 'phi and omega scans'
_diffrn_radiation_monochromator graphite
_diffrn_radiation_type MoK\a
_diffrn_radiation_wavelength 0.71073
_diffrn_reflns_av_R_equivalents 0.0987
_diffrn_reflns_av_unetI/netI 0.0776
_diffrn_reflns_Laue_measured_fraction_full 0.999
_diffrn_reflns_Laue_measured_fraction_max 0.999
_diffrn_reflns_limit_h_max 20
_diffrn_reflns_limit_h_min -20
_diffrn_reflns_limit_k_max 15
_diffrn_reflns_limit_k_min -15
_diffrn_reflns_limit_l_max 22
_diffrn_reflns_limit_l_min -22
_diffrn_reflns_number 41623
_diffrn_reflns_point_group_measured_fraction_full 0.999
_diffrn_reflns_point_group_measured_fraction_max 0.999
_diffrn_reflns_theta_full 25.242
_diffrn_reflns_theta_max 27.500
_diffrn_reflns_theta_min 2.113
_exptl_absorpt_coefficient_mu 0.782
_exptl_absorpt_correction_T_max 1.00000
_exptl_absorpt_correction_T_min 0.62356
_exptl_absorpt_correction_type none
_exptl_crystal_colour yellow
_exptl_crystal_colour_primary yellow
_exptl_crystal_density_diffrn 1.338
_exptl_crystal_description plate
_exptl_crystal_F_000 1268
_exptl_crystal_size_max 0.224
_exptl_crystal_size_mid 0.079
_exptl_crystal_size_min 0.043
_refine_diff_density_max 0.981
_refine_diff_density_min -0.492
_refine_diff_density_rms 0.077
_refine_ls_extinction_method none
_refine_ls_goodness_of_fit_ref 1.024
_refine_ls_hydrogen_treatment constr
_refine_ls_matrix_type full
_refine_ls_number_parameters 408
_refine_ls_number_reflns 6887
_refine_ls_number_restraints 307
_refine_ls_restrained_S_all 1.007
_refine_ls_R_factor_all 0.1362
_refine_ls_R_factor_gt 0.0844
_refine_ls_shift/su_max 0.000
_refine_ls_shift/su_mean 0.000
_refine_ls_structure_factor_coef Fsqd
_refine_ls_weighting_details 'w=1/[\s^2^(Fo^2^)+(0.0920P)^2^+3.4709P] where P=(Fo^2^+2Fc^2^)/3'
_refine_ls_weighting_scheme calc
_refine_ls_wR_factor_gt 0.1888
_refine_ls_wR_factor_ref 0.2157
_reflns_Friedel_coverage 0.000
_reflns_number_gt 4036
_reflns_number_total 6887
_reflns_threshold_expression 'I > 2\s(I)'
_cod_data_source_file c9dt01235d2.cif
_cod_data_source_block co3
_cod_depositor_comments 'Adding full bibliography for 7049977--7049979.cif.'
_cod_original_cell_volume 3001.5(3)
_cod_database_code 7049979
_shelx_shelxl_version_number 2018/3
_shelx_space_group_comment
;
The symmetry employed for this shelxl refinement is uniquely defined
by the following loop, which should always be used as a source of
symmetry information in preference to the above space-group names.
They are only intended as comments.
;
_olex2_refinement_description
;
1. Fixed Uiso
 At 1.2 times of:
  All C(H) groups
 At 1.5 times of:
  All C(H,H,H) groups
2. Restrained distances
 C26-C24
 1.54 with sigma of 0.01
3. Uiso/Uaniso restraints and constraints
C20A \\sim C19A \\sim C18A \\sim C17A \\sim C16A \\sim C15A \\sim C21A \\sim
C22A \\sim C23A \\sim C24A \\sim C26A \\sim C25A \\sim C21 \\sim C22 \\sim C23
\\sim C15 \\sim C20 \\sim C19 \\sim C18 \\sim C17 \\sim C16 \\sim C24 \\sim C25
\\sim C26: within 1.7A with sigma of 0.02 and sigma for terminal atoms of 0.04
4. Others
 Sof(C21)=Sof(H21)=Sof(C22)=Sof(H22d)=Sof(H22e)=Sof(H22f)=Sof(C23)=Sof(H23d)=
 Sof(H23e)=Sof(H23f)=Sof(C15)=Sof(C20)=Sof(C19)=Sof(H19)=Sof(C18)=Sof(H18)=
 Sof(C17)=Sof(H17)=Sof(C16)=Sof(C24)=Sof(H24)=Sof(C25)=Sof(H25d)=Sof(H25e)=
 Sof(H25f)=Sof(C26)=Sof(H26d)=Sof(H26e)=Sof(H26f)=1-FVAR(1)
 Sof(C20A)=Sof(C19A)=Sof(H19A)=Sof(C18A)=Sof(H18A)=Sof(C17A)=Sof(H17A)=
 Sof(C16A)=Sof(C15A)=Sof(C21A)=Sof(H21A)=Sof(C22A)=Sof(H22a)=Sof(H22b)=
 Sof(H22c)=Sof(C23A)=Sof(H23a)=Sof(H23b)=Sof(H23c)=Sof(C24A)=Sof(H24A)=
 Sof(C26A)=Sof(H26a)=Sof(H26b)=Sof(H26c)=Sof(C25A)=Sof(H25a)=Sof(H25b)=
 Sof(H25c)=FVAR(1)
5.a Ternary CH refined with riding coordinates:
 C21A(H21A), C24A(H24A), C21(H21), C24(H24)
5.b Aromatic/amide H refined with riding coordinates:
 C19A(H19A), C18A(H18A), C17A(H17A), C4(H4), C5(H5), C6(H6), C11(H11),
 C12(H12), C13(H13), C19(H19), C18(H18), C17(H17)
5.c Idealised Me refined as rotating group:
 C22A(H22a,H22b,H22c), C23A(H23a,H23b,H23c), C26A(H26a,H26b,H26c), C25A(H25a,
 H25b,H25c), C1(H1a,H1b,H1c), C9(H9a,H9b,H9c), C22(H22d,H22e,H22f), C23(H23d,
 H23e,H23f), C25(H25d,H25e,H25f), C26(H26d,H26e,H26f)
;
_smtbx_masks_special_details
;
A solvent mask was calculated and 194 electrons were 
found in a volume of 658\%A^3 in 1 void. 
This is consistent with the presence of 
2[H2O], 2[C3H7NO] per formula unit 
which account for 200 electrons.
;
_smtbx_masks_void_probe_radius 1.2
_smtbx_masks_void_truncation_radius 1.2
_olex2_submission_special_instructions 'No special instructions were received'

loop_
_space_group_symop_operation_xyz
'x, y, z'
'-x, y+1/2, -z+1/2'
'-x, -y, -z'
'x, -y-1/2, z-1/2'

loop_
_atom_site_label
_atom_site_type_symbol
_atom_site_fract_x
_atom_site_fract_y
_atom_site_fract_z
_atom_site_U_iso_or_equiv
_atom_site_adp_type
_atom_site_occupancy
_atom_site_site_symmetry_order
_atom_site_calc_flag
_atom_site_refinement_flags_posn
_atom_site_refinement_flags_adp
_atom_site_refinement_flags_occupancy
_atom_site_disorder_assembly
_atom_site_disorder_group
Co1 Co 0.81004(5) 0.75368(6) 0.28007(4) 0.0474(2) Uani 1 1 d . . . . .
C20A C 0.6917(12) 0.4375(13) 0.2033(11) 0.063(4) Uani 0.567(15) 1 d . U P A 1
Cl2 Cl 0.93311(9) 0.64859(13) 0.36804(8) 0.0648(4) Uani 1 1 d . . . . .
N1 N 0.7265(3) 0.6355(3) 0.1765(2) 0.0455(9) Uani 1 1 d . . . . .
N2 N 0.8424(3) 0.7916(3) 0.1828(2) 0.0418(9) Uani 1 1 d . . . . .
Cl1 Cl 0.70179(9) 0.79955(14) 0.32607(8) 0.0670(4) Uani 1 1 d . . . . .
C19A C 0.6245(11) 0.3607(15) 0.2027(9) 0.076(4) Uani 0.567(15) 1 d . U P A 1
H19A H 0.643189 0.288216 0.217398 0.091 Uiso 0.567(15) 1 calc R . P A 1
N3 N 0.8891(3) 0.9123(4) 0.3169(2) 0.0564(11) Uani 1 1 d . . . . .
C18A C 0.5322(12) 0.3899(15) 0.1809(11) 0.071(4) Uani 0.567(15) 1 d . U P A 1
H18A H 0.489574 0.337017 0.181701 0.086 Uiso 0.567(15) 1 calc R . P A 1
C17A C 0.5013(12) 0.4949(15) 0.1582(11) 0.062(4) Uani 0.567(15) 1 d . U P A 1
H17A H 0.438423 0.512302 0.145078 0.075 Uiso 0.567(15) 1 calc R . P A 1
C16A C 0.5616(18) 0.5773(15) 0.1541(12) 0.060(4) Uani 0.567(15) 1 d . U P A 1
C15A C 0.655(2) 0.546(2) 0.177(2) 0.055(4) Uani 0.567(15) 1 d . U P A 1
C21A C 0.7929(10) 0.4017(14) 0.2300(11) 0.072(4) Uani 0.567(15) 1 d . U P A 1
H21A H 0.832809 0.466400 0.236347 0.086 Uiso 0.567(15) 1 calc R . P A 1
C22A C 0.8300(14) 0.3407(17) 0.3106(14) 0.131(7) Uani 0.567(15) 1 d . U P A 1
H22A H 0.820078 0.383075 0.352143 0.197 Uiso 0.567(15) 1 calc GR . P A 1
H22B H 0.896878 0.327505 0.329975 0.197 Uiso 0.567(15) 1 calc GR . P A 1
H22C H 0.797162 0.271783 0.302177 0.197 Uiso 0.567(15) 1 calc GR . P A 1
C23A C 0.7975(13) 0.3241(16) 0.1614(13) 0.104(5) Uani 0.567(15) 1 d . U P A 1
H23A H 0.761520 0.258665 0.157463 0.156 Uiso 0.567(15) 1 calc GR . P A 1
H23B H 0.862653 0.304861 0.176719 0.156 Uiso 0.567(15) 1 calc GR . P A 1
H23C H 0.771303 0.360954 0.107601 0.156 Uiso 0.567(15) 1 calc GR . P A 1
C24A C 0.5309(12) 0.6917(18) 0.1236(10) 0.067(4) Uani 0.567(15) 1 d . U P A 1
H24A H 0.587250 0.738870 0.149423 0.081 Uiso 0.567(15) 1 calc R . P A 1
C26A C 0.4915(17) 0.704(3) 0.0264(14) 0.091(6) Uani 0.567(15) 1 d . U P A 1
H26A H 0.541002 0.687431 0.009700 0.136 Uiso 0.567(15) 1 calc GR . P A 1
H26B H 0.469334 0.777371 0.010065 0.136 Uiso 0.567(15) 1 calc GR . P A 1
H26C H 0.439571 0.653219 -0.001015 0.136 Uiso 0.567(15) 1 calc GR . P A 1
C25A C 0.4597(15) 0.7319(18) 0.1541(15) 0.114(7) Uani 0.567(15) 1 d . U P A 1
H25A H 0.399770 0.695696 0.122827 0.170 Uiso 0.567(15) 1 calc GR . P A 1
H25B H 0.451425 0.809842 0.145437 0.170 Uiso 0.567(15) 1 calc GR . P A 1
H25C H 0.482681 0.715815 0.213265 0.170 Uiso 0.567(15) 1 calc GR . P A 1
C2 C 0.7449(3) 0.6395(4) 0.1125(3) 0.0406(10) Uani 1 1 d . . . . .
C1 C 0.7016(4) 0.5702(5) 0.0357(3) 0.0696(17) Uani 1 1 d . . . . .
H1A H 0.653961 0.523653 0.039298 0.104 Uiso 1 1 calc GR . . . .
H1B H 0.750062 0.525709 0.031334 0.104 Uiso 1 1 calc GR . . . .
H1C H 0.672863 0.616326 -0.013450 0.104 Uiso 1 1 calc GR . . . .
C3 C 0.8130(3) 0.7263(4) 0.1147(3) 0.0413(11) Uani 1 1 d . . . . .
C4 C 0.8438(3) 0.7422(4) 0.0528(3) 0.0498(12) Uani 1 1 d . . . . .
H4 H 0.824166 0.695179 0.006452 0.060 Uiso 1 1 calc R . . . .
C5 C 0.9038(4) 0.8285(4) 0.0608(3) 0.0562(14) Uani 1 1 d . . . . .
H5 H 0.925975 0.839723 0.020231 0.067 Uiso 1 1 calc R . . . .
C6 C 0.9311(4) 0.8986(5) 0.1293(3) 0.0591(14) Uani 1 1 d . . . . .
H6 H 0.970274 0.958464 0.134576 0.071 Uiso 1 1 calc R . . . .
C7 C 0.8991(3) 0.8779(4) 0.1901(3) 0.0505(12) Uani 1 1 d . . . . .
C8 C 0.9221(4) 0.9471(4) 0.2668(3) 0.0536(13) Uani 1 1 d . . . . .
C9 C 0.9778(5) 1.0497(5) 0.2775(4) 0.0765(18) Uani 1 1 d . . . . .
H9A H 0.979621 1.090075 0.325077 0.115 Uiso 1 1 calc GR . . . .
H9B H 0.948192 1.093671 0.227231 0.115 Uiso 1 1 calc GR . . . .
H9C H 1.041510 1.031506 0.286979 0.115 Uiso 1 1 calc GR . . . .
C10 C 0.9035(4) 0.9779(5) 0.3915(3) 0.0565(13) Uani 1 1 d . . . . .
C11 C 0.8352(4) 1.0431(4) 0.3914(3) 0.0596(14) Uani 1 1 d . . . . .
H11 H 0.776443 1.044627 0.344076 0.072 Uiso 1 1 calc R . . . .
C12 C 0.8501(4) 1.1096(5) 0.4611(3) 0.0638(15) Uani 1 1 d . . . . .
H12 H 0.802130 1.156969 0.458521 0.077 Uiso 1 1 calc R . . . .
C13 C 0.9342(4) 1.1058(5) 0.5330(3) 0.0594(14) Uani 1 1 d . . . . .
H13 H 0.943344 1.150021 0.579116 0.071 Uiso 1 1 calc R . . . .
C14 C 0.9906(3) 0.9679(4) 0.4630(3) 0.0446(11) Uani 1 1 d . . . . .
C21 C 0.7797(14) 0.4283(18) 0.2645(12) 0.074(5) Uani 0.433(15) 1 d . U P A 2
H21 H 0.820758 0.488640 0.263491 0.089 Uiso 0.433(15) 1 calc R . P A 2
C22 C 0.8107(16) 0.404(2) 0.3595(14) 0.120(9) Uani 0.433(15) 1 d . U P A 2
H22D H 0.775896 0.341531 0.364797 0.180 Uiso 0.433(15) 1 calc GR . P A 2
H22E H 0.797837 0.466531 0.385884 0.180 Uiso 0.433(15) 1 calc GR . P A 2
H22F H 0.877706 0.387824 0.386746 0.180 Uiso 0.433(15) 1 calc GR . P A 2
C23 C 0.7960(19) 0.336(2) 0.2140(19) 0.120(9) Uani 0.433(15) 1 d . U P A 2
H23D H 0.862902 0.320210 0.236758 0.180 Uiso 0.433(15) 1 calc GR . P A 2
H23E H 0.772793 0.357813 0.155829 0.180 Uiso 0.433(15) 1 calc GR . P A 2
H23F H 0.762621 0.271303 0.217483 0.180 Uiso 0.433(15) 1 calc GR . P A 2
C15 C 0.660(3) 0.572(3) 0.176(3) 0.055(6) Uani 0.433(15) 1 d . U P A 2
C20 C 0.6775(17) 0.472(2) 0.2182(15) 0.066(4) Uani 0.433(15) 1 d . U P A 2
C19 C 0.6054(15) 0.4036(17) 0.2203(13) 0.071(4) Uani 0.433(15) 1 d . U P A 2
H19 H 0.620872 0.334810 0.245747 0.085 Uiso 0.433(15) 1 calc R . P A 2
C18 C 0.5103(16) 0.440(2) 0.1837(14) 0.066(5) Uani 0.433(15) 1 d . U P A 2
H18 H 0.461796 0.398305 0.186568 0.080 Uiso 0.433(15) 1 calc R . P A 2
C17 C 0.493(2) 0.5411(18) 0.1430(14) 0.062(5) Uani 0.433(15) 1 d . U P A 2
H17 H 0.430188 0.564973 0.116202 0.074 Uiso 0.433(15) 1 calc R . P A 2
C16 C 0.562(2) 0.610(2) 0.1392(15) 0.051(4) Uani 0.433(15) 1 d . U P A 2
C24 C 0.5305(16) 0.715(2) 0.0927(14) 0.065(4) Uani 0.433(15) 1 d D U P A 2
H24 H 0.586098 0.755521 0.095283 0.078 Uiso 0.433(15) 1 calc R . P A 2
C25 C 0.4740(19) 0.790(2) 0.1273(18) 0.109(8) Uani 0.433(15) 1 d . U P A 2
H25D H 0.412797 0.758279 0.113393 0.163 Uiso 0.433(15) 1 calc GR . P A 2
H25E H 0.465816 0.861819 0.102070 0.163 Uiso 0.433(15) 1 calc GR . P A 2
H25F H 0.508904 0.796631 0.187699 0.163 Uiso 0.433(15) 1 calc GR . P A 2
C26 C 0.460(2) 0.696(4) -0.0005(17) 0.090(7) Uani 0.433(15) 1 d D U P A 2
H26D H 0.484273 0.640131 -0.024134 0.135 Uiso 0.433(15) 1 calc GR . P A 2
H26E H 0.452513 0.763434 -0.031750 0.135 Uiso 0.433(15) 1 calc GR . P A 2
H26F H 0.399609 0.674113 -0.003922 0.135 Uiso 0.433(15) 1 calc GR . P A 2

loop_
_atom_site_aniso_label
_atom_site_aniso_U_11
_atom_site_aniso_U_22
_atom_site_aniso_U_33
_atom_site_aniso_U_23
_atom_site_aniso_U_13
_atom_site_aniso_U_12
Co1 0.0506(4) 0.0632(5) 0.0324(3) -0.0051(3) 0.0221(3) -0.0136(3)
C20A 0.062(6) 0.061(7) 0.063(6) -0.006(5) 0.026(5) -0.026(5)
Cl2 0.0595(8) 0.0900(10) 0.0419(7) -0.0069(7) 0.0193(6) 0.0191(7)
N1 0.038(2) 0.058(3) 0.039(2) -0.0052(18) 0.0167(17) -0.0117(19)
N2 0.046(2) 0.054(2) 0.0243(18) -0.0037(16) 0.0141(16) -0.0061(19)
Cl1 0.0567(8) 0.0894(11) 0.0561(8) -0.0188(7) 0.0257(6) 0.0037(7)
C19A 0.075(7) 0.083(9) 0.067(7) -0.009(6) 0.028(5) -0.026(7)
N3 0.068(3) 0.066(3) 0.037(2) -0.008(2) 0.025(2) -0.018(2)
C18A 0.066(7) 0.089(10) 0.064(6) -0.012(7) 0.033(5) -0.035(7)
C17A 0.057(6) 0.083(11) 0.061(8) -0.007(8) 0.039(6) -0.036(9)
C16A 0.060(5) 0.076(9) 0.047(6) -0.015(6) 0.027(5) -0.031(7)
C15A 0.053(5) 0.068(10) 0.048(5) -0.006(7) 0.027(4) -0.044(6)
C21A 0.066(6) 0.062(8) 0.081(9) 0.010(8) 0.026(6) -0.013(7)
C22A 0.115(11) 0.107(12) 0.125(13) 0.030(10) 0.011(10) -0.004(10)
C23A 0.087(10) 0.094(11) 0.132(14) 0.004(11) 0.049(11) 0.008(8)
C24A 0.057(5) 0.090(9) 0.063(8) -0.025(8) 0.033(6) -0.016(6)
C26A 0.079(14) 0.087(10) 0.089(16) -0.027(12) 0.020(11) -0.003(12)
C25A 0.092(10) 0.131(17) 0.128(14) -0.015(11) 0.058(9) 0.035(11)
C2 0.039(2) 0.049(3) 0.034(2) -0.006(2) 0.0151(19) -0.004(2)
C1 0.071(4) 0.083(4) 0.060(3) -0.028(3) 0.034(3) -0.033(3)
C3 0.039(2) 0.052(3) 0.032(2) -0.0021(19) 0.0143(19) 0.000(2)
C4 0.054(3) 0.066(3) 0.030(2) -0.015(2) 0.018(2) -0.011(3)
C5 0.069(3) 0.073(4) 0.033(2) 0.000(2) 0.028(2) -0.017(3)
C6 0.069(3) 0.073(4) 0.040(3) -0.008(3) 0.027(3) -0.029(3)
C7 0.059(3) 0.065(3) 0.030(2) -0.003(2) 0.022(2) -0.011(3)
C8 0.064(3) 0.062(3) 0.038(3) -0.009(2) 0.026(2) -0.022(3)
C9 0.108(5) 0.077(4) 0.057(3) -0.020(3) 0.048(3) -0.040(4)
C10 0.061(3) 0.072(4) 0.040(3) 0.001(2) 0.024(2) -0.010(3)
C11 0.072(4) 0.061(3) 0.051(3) -0.002(3) 0.031(3) 0.005(3)
C12 0.065(3) 0.070(4) 0.054(3) -0.007(3) 0.024(3) 0.012(3)
C13 0.068(3) 0.073(4) 0.044(3) -0.015(3) 0.031(3) -0.005(3)
C14 0.054(3) 0.054(3) 0.031(2) -0.004(2) 0.023(2) -0.011(2)
C21 0.070(8) 0.069(9) 0.072(9) 0.004(8) 0.020(7) -0.029(7)
C22 0.086(12) 0.127(16) 0.096(14) 0.075(12) -0.006(10) -0.032(12)
C23 0.101(13) 0.079(12) 0.121(16) -0.029(15) -0.006(13) -0.001(12)
C15 0.056(8) 0.068(12) 0.037(6) -0.012(9) 0.017(6) -0.027(9)
C20 0.063(7) 0.080(10) 0.054(7) -0.004(7) 0.023(6) -0.028(7)
C19 0.068(8) 0.074(9) 0.067(8) 0.007(7) 0.026(6) -0.033(7)
C18 0.072(8) 0.076(12) 0.054(7) 0.010(8) 0.030(7) -0.028(9)
C17 0.071(7) 0.071(11) 0.046(7) -0.004(7) 0.027(6) -0.032(9)
C16 0.055(6) 0.069(10) 0.042(7) -0.020(7) 0.034(5) -0.031(7)
C24 0.058(7) 0.083(10) 0.066(11) -0.019(9) 0.037(8) -0.022(7)
C25 0.086(12) 0.127(18) 0.101(15) -0.025(13) 0.029(11) 0.025(13)
C26 0.080(17) 0.095(14) 0.070(15) -0.015(13) 0.010(12) -0.016(15)

loop_
_atom_type_symbol
_atom_type_description
_atom_type_scat_dispersion_real
_atom_type_scat_dispersion_imag
_atom_type_scat_source
C C 0.0033 0.0016 'International Tables Vol C Tables 4.2.6.8 and 6.1.1.4'
Cl Cl 0.1484 0.1585 'International Tables Vol C Tables 4.2.6.8 and 6.1.1.4'
Co Co 0.3494 0.9721 'International Tables Vol C Tables 4.2.6.8 and 6.1.1.4'
H H 0.0000 0.0000 'International Tables Vol C Tables 4.2.6.8 and 6.1.1.4'
N N 0.0061 0.0033 'International Tables Vol C Tables 4.2.6.8 and 6.1.1.4'
O O 0.0106 0.0060 'International Tables Vol C Tables 4.2.6.8 and 6.1.1.4'

loop_
_geom_angle_atom_site_label_1
_geom_angle_atom_site_label_2
_geom_angle_atom_site_label_3
_geom_angle
_geom_angle_site_symmetry_1
_geom_angle_site_symmetry_3
N1 Co1 Cl2 102.14(11) . .
N1 Co1 Cl1 100.96(10) . .
N2 Co1 Cl2 104.61(11) . .
N2 Co1 N1 74.56(14) . .
N2 Co1 Cl1 138.62(12) . .
N2 Co1 N3 74.80(15) . .
Cl1 Co1 Cl2 116.38(6) . .
N3 Co1 Cl2 95.40(12) . .
N3 Co1 N1 147.63(14) . .
N3 Co1 Cl1 95.13(12) . .
C19A C20A C15A 114.6(17) . .
C19A C20A C21A 119.4(13) . .
C15A C20A C21A 126.0(17) . .
C15A N1 Co1 127.5(13) . .
C2 N1 Co1 114.5(3) . .
C2 N1 C15A 117.9(14) . .
C2 N1 C15 120.4(19) . .
C15 N1 Co1 124.9(19) . .
C3 N2 Co1 120.1(3) . .
C3 N2 C7 120.3(4) . .
C7 N2 Co1 119.5(3) . .
C20A C19A H19A 119.2 . .
C18A C19A C20A 121.6(15) . .
C18A C19A H19A 119.2 . .
C8 N3 Co1 115.4(3) . .
C8 N3 C10 119.2(4) . .
C10 N3 Co1 125.4(3) . .
C19A C18A H18A 119.3 . .
C17A C18A C19A 121.3(15) . .
C17A C18A H18A 119.3 . .
C18A C17A H17A 119.1 . .
C18A C17A C16A 121.9(15) . .
C16A C17A H17A 119.1 . .
C17A C16A C24A 124.6(19) . .
C15A C16A C17A 115.5(15) . .
C15A C16A C24A 119.8(16) . .
C20A C15A N1 117(2) . .
C16A C15A C20A 125.0(18) . .
C16A C15A N1 117.9(18) . .
C20A C21A H21A 109.4 . .
C20A C21A C23A 109.5(13) . .
C22A C21A C20A 111.3(15) . .
C22A C21A H21A 109.4 . .
C22A C21A C23A 107.8(16) . .
C23A C21A H21A 109.4 . .
C21A C22A H22A 109.5 . .
C21A C22A H22B 109.5 . .
C21A C22A H22C 109.5 . .
H22A C22A H22B 109.5 . .
H22A C22A H22C 109.5 . .
H22B C22A H22C 109.5 . .
C21A C23A H23A 109.5 . .
C21A C23A H23B 109.5 . .
C21A C23A H23C 109.5 . .
H23A C23A H23B 109.5 . .
H23A C23A H23C 109.5 . .
H23B C23A H23C 109.5 . .
C16A C24A H24A 107.3 . .
C16A C24A C26A 113.1(18) . .
C16A C24A C25A 110.3(15) . .
C26A C24A H24A 107.3 . .
C25A C24A H24A 107.3 . .
C25A C24A C26A 111.2(17) . .
C24A C26A H26A 109.5 . .
C24A C26A H26B 109.5 . .
C24A C26A H26C 109.5 . .
H26A C26A H26B 109.5 . .
H26A C26A H26C 109.5 . .
H26B C26A H26C 109.5 . .
C24A C25A H25A 109.5 . .
C24A C25A H25B 109.5 . .
C24A C25A H25C 109.5 . .
H25A C25A H25B 109.5 . .
H25A C25A H25C 109.5 . .
H25B C25A H25C 109.5 . .
N1 C2 C1 126.3(4) . .
N1 C2 C3 116.0(4) . .
C1 C2 C3 117.6(4) . .
C2 C1 H1A 109.5 . .
C2 C1 H1B 109.5 . .
C2 C1 H1C 109.5 . .
H1A C1 H1B 109.5 . .
H1A C1 H1C 109.5 . .
H1B C1 H1C 109.5 . .
N2 C3 C2 114.0(4) . .
N2 C3 C4 121.2(4) . .
C4 C3 C2 124.8(4) . .
C3 C4 H4 120.6 . .
C5 C4 C3 118.9(4) . .
C5 C4 H4 120.6 . .
C4 C5 H5 120.0 . .
C4 C5 C6 119.9(4) . .
C6 C5 H5 120.0 . .
C5 C6 H6 120.6 . .
C5 C6 C7 118.8(5) . .
C7 C6 H6 120.6 . .
N2 C7 C6 120.8(4) . .
N2 C7 C8 114.6(4) . .
C6 C7 C8 124.5(5) . .
N3 C8 C7 115.2(4) . .
N3 C8 C9 125.8(4) . .
C9 C8 C7 119.0(4) . .
C8 C9 H9A 109.5 . .
C8 C9 H9B 109.5 . .
C8 C9 H9C 109.5 . .
H9A C9 H9B 109.5 . .
H9A C9 H9C 109.5 . .
H9B C9 H9C 109.5 . .
C11 C10 N3 121.1(5) . .
C11 C10 C14 121.2(5) . .
C14 C10 N3 117.7(5) . .
C10 C11 H11 119.4 . .
C10 C11 C12 121.3(5) . .
C12 C11 H11 119.4 . .
C11 C12 H12 119.6 . .
C13 C12 C11 120.8(5) . .
C13 C12 H12 119.6 . .
C12 C13 H13 120.2 . .
C12 C13 C14 119.6(5) . 3_776
C14 C13 H13 120.2 3_776 .
C10 C14 C13 123.0(4) . 3_776
C10 C14 C14 120.1(6) . 3_776
C14 C14 C13 116.9(5) 3_776 3_776
C22 C21 H21 105.4 . .
C23 C21 H21 105.4 . .
C23 C21 C22 115.6(19) . .
C23 C21 C20 110.4(16) . .
C20 C21 H21 105.4 . .
C20 C21 C22 113.5(17) . .
C21 C22 H22D 109.5 . .
C21 C22 H22E 109.5 . .
C21 C22 H22F 109.5 . .
H22D C22 H22E 109.5 . .
H22D C22 H22F 109.5 . .
H22E C22 H22F 109.5 . .
C21 C23 H23D 109.5 . .
C21 C23 H23E 109.5 . .
C21 C23 H23F 109.5 . .
H23D C23 H23E 109.5 . .
H23D C23 H23F 109.5 . .
H23E C23 H23F 109.5 . .
N1 C15 C20 123(3) . .
N1 C15 C16 121(2) . .
C20 C15 C16 116(3) . .
C15 C20 C21 120(2) . .
C15 C20 C19 124(2) . .
C19 C20 C21 115.8(19) . .
C20 C19 H19 120.1 . .
C18 C19 C20 119.8(18) . .
C18 C19 H19 120.1 . .
C19 C18 H18 121.9 . .
C17 C18 C19 116(2) . .
C17 C18 H18 121.9 . .
C18 C17 H17 117.4 . .
C16 C17 C18 125(3) . .
C16 C17 H17 117.4 . .
C15 C16 C24 123(2) . .
C17 C16 C15 119(2) . .
C17 C16 C24 118(2) . .
C16 C24 H24 109.2 . .
C16 C24 C25 113.6(18) . .
C16 C24 C26 112(2) . .
C25 C24 H24 109.2 . .
C26 C24 H24 109.2 . .
C26 C24 C25 104(2) . .
C24 C25 H25D 109.5 . .
C24 C25 H25E 109.5 . .
C24 C25 H25F 109.5 . .
H25D C25 H25E 109.5 . .
H25D C25 H25F 109.5 . .
H25E C25 H25F 109.5 . .
C24 C26 H26D 109.5 . .
C24 C26 H26E 109.5 . .
C24 C26 H26F 109.5 . .
H26D C26 H26E 109.5 . .
H26D C26 H26F 109.5 . .
H26E C26 H26F 109.5 . .

loop_
_geom_bond_atom_site_label_1
_geom_bond_atom_site_label_2
_geom_bond_distance
_geom_bond_site_symmetry_2
Co1 Cl2 2.2616(15) .
Co1 N1 2.236(4) .
Co1 N2 2.036(3) .
Co1 Cl1 2.2408(14) .
Co1 N3 2.229(4) .
C20A C19A 1.40(2) .
C20A C15A 1.43(3) .
C20A C21A 1.50(2) .
N1 C15A 1.57(2) .
N1 C2 1.278(5) .
N1 C15 1.29(4) .
N2 C3 1.338(5) .
N2 C7 1.344(6) .
C19A H19A 0.9300 .
C19A C18A 1.37(2) .
N3 C8 1.273(6) .
N3 C10 1.465(6) .
C18A H18A 0.9300 .
C18A C17A 1.36(2) .
C17A H17A 0.9300 .
C17A C16A 1.40(2) .
C16A C15A 1.38(4) .
C16A C24A 1.49(3) .
C21A H21A 0.9800 .
C21A C22A 1.47(2) .
C21A C23A 1.56(2) .
C22A H22A 0.9600 .
C22A H22B 0.9600 .
C22A H22C 0.9600 .
C23A H23A 0.9600 .
C23A H23B 0.9600 .
C23A H23C 0.9600 .
C24A H24A 0.9800 .
C24A C26A 1.55(2) .
C24A C25A 1.51(2) .
C26A H26A 0.9600 .
C26A H26B 0.9600 .
C26A H26C 0.9600 .
C25A H25A 0.9600 .
C25A H25B 0.9600 .
C25A H25C 0.9600 .
C2 C1 1.480(6) .
C2 C3 1.487(6) .
C1 H1A 0.9600 .
C1 H1B 0.9600 .
C1 H1C 0.9600 .
C3 C4 1.382(6) .
C4 H4 0.9300 .
C4 C5 1.373(7) .
C5 H5 0.9300 .
C5 C6 1.381(7) .
C6 H6 0.9300 .
C6 C7 1.386(6) .
C7 C8 1.492(6) .
C8 C9 1.485(7) .
C9 H9A 0.9600 .
C9 H9B 0.9600 .
C9 H9C 0.9600 .
C10 C11 1.329(7) .
C10 C14 1.395(7) .
C11 H11 0.9300 .
C11 C12 1.400(7) .
C12 H12 0.9300 .
C12 C13 1.367(7) .
C13 H13 0.9300 .
C13 C14 1.455(7) 3_776
C14 C14 1.432(8) 3_776
C21 H21 0.9800 .
C21 C22 1.55(3) .
C21 C23 1.52(3) .
C21 C20 1.54(3) .
C22 H22D 0.9600 .
C22 H22E 0.9600 .
C22 H22F 0.9600 .
C23 H23D 0.9600 .
C23 H23E 0.9600 .
C23 H23F 0.9600 .
C15 C20 1.39(4) .
C15 C16 1.44(5) .
C20 C19 1.42(3) .
C19 H19 0.9300 .
C19 C18 1.41(3) .
C18 H18 0.9300 .
C18 C17 1.39(2) .
C17 H17 0.9300 .
C17 C16 1.39(3) .
C16 C24 1.49(3) .
C24 H24 0.9800 .
C24 C25 1.57(3) .
C24 C26 1.538(10) .
C25 H25D 0.9600 .
C25 H25E 0.9600 .
C25 H25F 0.9600 .
C26 H26D 0.9600 .
C26 H26E 0.9600 .
C26 H26F 0.9600 .

loop_
_geom_torsion_atom_site_label_1
_geom_torsion_atom_site_label_2
_geom_torsion_atom_site_label_3
_geom_torsion_atom_site_label_4
_geom_torsion
_geom_torsion_site_symmetry_4
Co1 N1 C15A C20A -93(3) .
Co1 N1 C15A C16A 85(3) .
Co1 N1 C2 C1 179.1(4) .
Co1 N1 C2 C3 -4.0(5) .
Co1 N1 C15 C20 -82(4) .
Co1 N1 C15 C16 90(3) .
Co1 N2 C3 C2 9.2(5) .
Co1 N2 C3 C4 -171.8(4) .
Co1 N2 C7 C6 172.7(4) .
Co1 N2 C7 C8 -7.9(6) .
Co1 N3 C8 C7 2.2(6) .
Co1 N3 C8 C9 -179.5(5) .
Co1 N3 C10 C11 -79.7(6) .
Co1 N3 C10 C14 99.1(5) .
C20A C19A C18A C17A 1(2) .
N1 C2 C3 N2 -2.8(6) .
N1 C2 C3 C4 178.3(5) .
N1 C15 C20 C21 -4(5) .
N1 C15 C20 C19 178(3) .
N1 C15 C16 C17 -177(3) .
N1 C15 C16 C24 7(5) .
N2 C3 C4 C5 -1.6(7) .
N2 C7 C8 N3 3.3(7) .
N2 C7 C8 C9 -175.1(5) .
C19A C20A C15A N1 179.8(18) .
C19A C20A C15A C16A 2(4) .
C19A C20A C21A C22A -49(2) .
C19A C20A C21A C23A 69.7(17) .
C19A C18A C17A C16A 1(2) .
N3 C10 C11 C12 -177.2(5) .
N3 C10 C14 C13 -1.4(7) 3_776
N3 C10 C14 C14 178.5(5) 3_776
C18A C17A C16A C15A -2(3) .
C18A C17A C16A C24A 175.3(16) .
C17A C16A C15A C20A 0(4) .
C17A C16A C15A N1 -178(2) .
C17A C16A C24A C26A -86(2) .
C17A C16A C24A C25A 39(2) .
C15A C20A C19A C18A -2(2) .
C15A C20A C21A C22A 131(2) .
C15A C20A C21A C23A -110(2) .
C15A N1 C2 C1 2.9(15) .
C15A N1 C2 C3 179.7(14) .
C15A C16A C24A C26A 91(2) .
C15A C16A C24A C25A -144(2) .
C21A C20A C19A C18A 178.3(14) .
C21A C20A C15A N1 -1(4) .
C21A C20A C15A C16A -179(2) .
C24A C16A C15A C20A -177(2) .
C24A C16A C15A N1 5(3) .
C2 N1 C15A C20A 82(2) .
C2 N1 C15A C16A -100(2) .
C2 N1 C15 C20 103(3) .
C2 N1 C15 C16 -85(3) .
C2 C3 C4 C5 177.2(5) .
C1 C2 C3 N2 174.4(4) .
C1 C2 C3 C4 -4.6(7) .
C3 N2 C7 C6 -2.5(7) .
C3 N2 C7 C8 176.9(4) .
C3 C4 C5 C6 -1.0(8) .
C4 C5 C6 C7 1.8(8) .
C5 C6 C7 N2 -0.1(8) .
C5 C6 C7 C8 -179.4(5) .
C6 C7 C8 N3 -177.3(5) .
C6 C7 C8 C9 4.3(8) .
C7 N2 C3 C2 -175.6(4) .
C7 N2 C3 C4 3.4(7) .
C8 N3 C10 C11 99.0(6) .
C8 N3 C10 C14 -82.2(6) .
C10 N3 C8 C7 -176.6(5) .
C10 N3 C8 C9 1.7(9) .
C10 C11 C12 C13 -2.9(9) .
C11 C10 C14 C13 177.5(5) 3_776
C11 C10 C14 C14 -2.6(8) 3_776
C11 C12 C13 C14 0.3(8) 3_776
C14 C10 C11 C12 4.0(8) .
C21 C20 C19 C18 176.4(17) .
C22 C21 C20 C15 124(3) .
C22 C21 C20 C19 -58(2) .
C23 C21 C20 C15 -105(3) .
C23 C21 C20 C19 74(2) .
C15 N1 C2 C1 -5(2) .
C15 N1 C2 C3 172(2) .
C15 C20 C19 C18 -5(3) .
C15 C16 C24 C25 -126(3) .
C15 C16 C24 C26 117(3) .
C20 C15 C16 C17 -5(4) .
C20 C15 C16 C24 179(3) .
C20 C19 C18 C17 3(3) .
C19 C18 C17 C16 -3(3) .
C18 C17 C16 C15 4(4) .
C18 C17 C16 C24 -180(2) .
C17 C16 C24 C25 57(3) .
C17 C16 C24 C26 -60(3) .
C16 C15 C20 C21 -176(2) .
C16 C15 C20 C19 6(4) .

loop_
_smtbx_masks_void_nr
_smtbx_masks_void_average_x
_smtbx_masks_void_average_y
_smtbx_masks_void_average_z
_smtbx_masks_void_volume
_smtbx_masks_void_count_electrons
_smtbx_masks_void_content
1 0.500 0.500 0.500 329.4 96.5 'H2O, DMF'
2 0.500 0.000 1.000 329.4 96.5 'H2O, DMF'
